data_7232557
loop_
_publ_author_name
'Haddow, Mairi F.'
'Newland, Robert J.'
'Tegner, Bengt E.'
'Mansell, Stephen M.'

_publ_section_title
;
 Reversible temperature-induced polymorphic phase transitions of [Y(OAr)3]
 and [Ce(OAr)3] (Ar = 2,6-tBu2-4-MeC6H2): interconversions between
 pyramidal and planar geometries
;
_journal_issue 18
_journal_name_full CrystEngComm
_journal_page_first 2884
_journal_paper_doi 10.1039/C9CE00184K
_journal_volume 21
_journal_year 2019
_chemical_formula_moiety 'C45 H69 O3 Y'
_chemical_formula_sum 'C45 H69 O3 Y'
_chemical_formula_weight 746.91
_space_group_crystal_system triclinic
_space_group_IT_number 2
_space_group_name_Hall '-P 1'
_space_group_name_H-M_alt 'P -1'
_symmetry_space_group_name_Hall '-P 1'
_symmetry_space_group_name_H-M 'P -1'
_atom_sites_solution_hydrogens geom
_atom_sites_solution_primary direct
_audit_creation_date 2018-06-20
_audit_creation_method
;
Olex2 1.2
(compiled 2017.03.28 svn.r3405 for OlexSys, GUI svn.r5337)
;
_audit_update_record
;
2018-10-25 deposited with the CCDC.    2019-04-01 downloaded from the CCDC.
;
_cell_angle_alpha 70.506(2)
_cell_angle_beta 83.665(2)
_cell_angle_gamma 82.160(2)
_cell_formula_units_Z 2
_cell_length_a 9.7113(3)
_cell_length_b 15.0872(4)
_cell_length_c 15.6649(5)
_cell_measurement_reflns_used 9936
_cell_measurement_temperature 160(2)
_cell_measurement_theta_max 29.021
_cell_measurement_theta_min 2.296
_cell_volume 2138.20(11)
_computing_molecular_graphics 'Olex2 (Dolomanov et al., 2009)'
_computing_publication_material 'Olex2 (Dolomanov et al., 2009)'
_computing_structure_refinement 'ShelXL (Sheldrick, 2015)'
_computing_structure_solution 'ShelXS (Sheldrick, 2008)'
_diffrn_ambient_temperature 160.0
_diffrn_measured_fraction_theta_full 0.999
_diffrn_measured_fraction_theta_max 0.989
_diffrn_measurement_device_type 'Bruker APEX-II CCD'
_diffrn_measurement_method '\f and \w scans'
_diffrn_radiation_type MoK\a
_diffrn_radiation_wavelength 0.71073
_diffrn_reflns_av_R_equivalents 0.0353
_diffrn_reflns_av_unetI/netI 0.0391
_diffrn_reflns_Laue_measured_fraction_full 0.999
_diffrn_reflns_Laue_measured_fraction_max 0.989
_diffrn_reflns_limit_h_max 13
_diffrn_reflns_limit_h_min -13
_diffrn_reflns_limit_k_max 21
_diffrn_reflns_limit_k_min -21
_diffrn_reflns_limit_l_max 22
_diffrn_reflns_limit_l_min -22
_diffrn_reflns_number 50387
_diffrn_reflns_point_group_measured_fraction_full 0.999
_diffrn_reflns_point_group_measured_fraction_max 0.989
_diffrn_reflns_theta_full 25.242
_diffrn_reflns_theta_max 30.562
_diffrn_reflns_theta_min 2.297
_exptl_absorpt_coefficient_mu 1.399
_exptl_absorpt_correction_T_max 0.7461
_exptl_absorpt_correction_T_min 0.6790
_exptl_absorpt_correction_type multi-scan
_exptl_absorpt_process_details
'SADABS-2014/5 (Bruker,2014/5) was used for absorption correction. wR2(int) was 0.0558 before and 0.0381 after correction. The Ratio of minimum to maximum transmission is 0.9101. The \l/2 correction factor is 0.00150.'
_exptl_crystal_colour colourless
_exptl_crystal_density_diffrn 1.160
_exptl_crystal_description block
_exptl_crystal_F_000 804
_exptl_crystal_size_max 0.60
_exptl_crystal_size_mid 0.50
_exptl_crystal_size_min 0.40
_refine_diff_density_max 0.289
_refine_diff_density_min -0.344
_refine_diff_density_rms 0.047
_refine_ls_extinction_method none
_refine_ls_goodness_of_fit_ref 1.005
_refine_ls_hydrogen_treatment constr
_refine_ls_matrix_type full
_refine_ls_number_parameters 502
_refine_ls_number_reflns 12977
_refine_ls_number_restraints 15
_refine_ls_restrained_S_all 1.006
_refine_ls_R_factor_all 0.0682
_refine_ls_R_factor_gt 0.0377
_refine_ls_shift/su_max 0.000
_refine_ls_shift/su_mean 0.000
_refine_ls_structure_factor_coef Fsqd
_refine_ls_weighting_details 'w=1/[\s^2^(Fo^2^)+(0.0457P)^2^+0.4750P] where P=(Fo^2^+2Fc^2^)/3'
_refine_ls_weighting_scheme calc
_refine_ls_wR_factor_gt 0.0864
_refine_ls_wR_factor_ref 0.0965
_reflns_Friedel_coverage 0.000
_reflns_number_gt 9214
_reflns_number_total 12977
_reflns_threshold_expression 'I > 2\s(I)'
_cod_data_source_file c9ce00184k2.cif
_cod_data_source_block x85783_160k_0m
_cod_depositor_comments 'Adding full bibliography for 7232556--7232561.cif.'
_cod_database_code 7232557
_shelx_shelxl_version_number 2014/7
_shelx_space_group_comment
;
The symmetry employed for this shelxl refinement is uniquely defined
by the following loop, which should always be used as a source of
symmetry information in preference to the above space-group names.
They are only intended as comments.
;
_shelx_estimated_absorpt_t_max 0.605
_shelx_estimated_absorpt_t_min 0.487
_olex2_refinement_description
;
1. Fixed Uiso
 At 1.2 times of:
  All C(H) groups
 At 1.5 times of:
  All C(H,H,H) groups
2. Restrained distances
 C30A-C27 \\sim C30B-C27 \\sim C29A-C27 \\sim C29B-C27 \\sim C28A-C27 \\sim
C28B-C27
 with sigma of 0.02
3. Others
 Fixed Sof: Y1A(0.5) C28A(0.5) H28A(0.5) H28B(0.5) H28C(0.5) C29A(0.5)
 H29A(0.5) H29B(0.5) H29C(0.5) C30A(0.5) H30A(0.5) H30B(0.5) H30C(0.5) Y1B(0.5)
 C28B(0.5) H28D(0.5) H28E(0.5) H28F(0.5) C29B(0.5) H29D(0.5) H29E(0.5)
 H29F(0.5) C30B(0.5) H30D(0.5) H30E(0.5) H30F(0.5)
4.a Aromatic/amide H refined with riding coordinates:
 C3(H3), C5(H5), C18(H18), C20(H20), C33(H33), C35(H35)
4.b Idealised Me refined as rotating group:
 C8(H8A,H8B,H8C), C9(H9A,H9B,H9C), C10(H10A,H10B,H10C), C11(H11A,H11B,H11C),
 C13(H13A,H13B,H13C), C14(H14A,H14B,H14C), C15(H15A,H15B,H15C), C23(H23A,H23B,
 H23C), C24(H24A,H24B,H24C), C25(H25A,H25B,H25C), C26(H26A,H26B,H26C), C38(H38A,
 H38B,H38C), C40(H40A,H40B,H40C), C39(H39A,H39B,H39C), C41(H41A,H41B,H41C),
 C43(H43A,H43B,H43C), C44(H44A,H44B,H44C), C45(H45A,H45B,H45C), C28A(H28A,H28B,
 H28C), C29A(H29A,H29B,H29C), C30A(H30A,H30B,H30C), C28B(H28D,H28E,H28F),
 C29B(H29D,H29E,H29F), C30B(H30D,H30E,H30F)
;
_olex2_submission_special_instructions 'No special instructions were received'

loop_
_space_group_symop_operation_xyz
'x, y, z'
'-x, -y, -z'

loop_
_atom_site_label
_atom_site_type_symbol
_atom_site_fract_x
_atom_site_fract_y
_atom_site_fract_z
_atom_site_U_iso_or_equiv
_atom_site_adp_type
_atom_site_occupancy
_atom_site_site_symmetry_order
_atom_site_calc_flag
_atom_site_refinement_flags_posn
_atom_site_refinement_flags_occupancy
_atom_site_disorder_assembly
_atom_site_disorder_group
O1 O 0.28761(11) 0.27017(7) 0.22210(7) 0.0291(2) Uani 1 1 d . . . .
O2 O 0.34161(11) 0.27919(7) 0.43215(7) 0.0308(2) Uani 1 1 d . . . .
O3 O 0.24735(12) 0.49072(7) 0.26107(7) 0.0326(2) Uani 1 1 d . . . .
C1 C 0.29682(15) 0.23243(9) 0.15430(9) 0.0238(3) Uani 1 1 d . . . .
C2 C 0.40748(16) 0.24949(9) 0.08705(9) 0.0256(3) Uani 1 1 d . . . .
C3 C 0.41123(18) 0.20848(11) 0.01866(10) 0.0326(3) Uani 1 1 d . . . .
H3 H 0.4862 0.2189 -0.0267 0.039 Uiso 1 1 calc R . . .
C4 C 0.31146(19) 0.15379(11) 0.01406(11) 0.0371(4) Uani 1 1 d . . . .
C5 C 0.20400(17) 0.13792(10) 0.08139(10) 0.0306(3) Uani 1 1 d . . . .
H5 H 0.1345 0.1004 0.0788 0.037 Uiso 1 1 calc R . . .
C6 C 0.19359(15) 0.17460(9) 0.15258(9) 0.0246(3) Uani 1 1 d . . . .
C7 C 0.52911(17) 0.30918(10) 0.07945(10) 0.0306(3) Uani 1 1 d . . . .
C8 C 0.52442(19) 0.36195(12) 0.14832(11) 0.0380(4) Uani 1 1 d . . . .
H8A H 0.4378 0.4045 0.1443 0.057 Uiso 1 1 calc GR . . .
H8B H 0.6043 0.3989 0.1349 0.057 Uiso 1 1 calc GR . . .
H8C H 0.5281 0.3162 0.2097 0.057 Uiso 1 1 calc GR . . .
C9 C 0.66726(18) 0.24468(13) 0.08959(13) 0.0449(4) Uani 1 1 d . . . .
H9A H 0.6668 0.1976 0.1504 0.067 Uiso 1 1 calc GR . . .
H9B H 0.7448 0.2828 0.0809 0.067 Uiso 1 1 calc GR . . .
H9C H 0.6783 0.2125 0.0439 0.067 Uiso 1 1 calc GR . . .
C10 C 0.5340(2) 0.38460(12) -0.01546(11) 0.0400(4) Uani 1 1 d . . . .
H10A H 0.5552 0.3534 -0.0618 0.060 Uiso 1 1 calc GR . . .
H10B H 0.6063 0.4256 -0.0199 0.060 Uiso 1 1 calc GR . . .
H10C H 0.4434 0.4227 -0.0250 0.060 Uiso 1 1 calc GR . . .
C11 C 0.3193(3) 0.11274(16) -0.06226(14) 0.0588(6) Uani 1 1 d . . . .
H11A H 0.3703 0.1525 -0.1157 0.088 Uiso 1 1 calc GR . . .
H11B H 0.2249 0.1104 -0.0773 0.088 Uiso 1 1 calc GR . . .
H11C H 0.3680 0.0487 -0.0433 0.088 Uiso 1 1 calc GR . . .
C12 C 0.07527(16) 0.15115(10) 0.22751(10) 0.0300(3) Uani 1 1 d . . . .
C13 C -0.02360(19) 0.08788(12) 0.21091(13) 0.0421(4) Uani 1 1 d . . . .
H13A H -0.0628 0.1193 0.1519 0.063 Uiso 1 1 calc GR . . .
H13B H -0.0992 0.0768 0.2589 0.063 Uiso 1 1 calc GR . . .
H13C H 0.0283 0.0273 0.2114 0.063 Uiso 1 1 calc GR . . .
C14 C 0.13657(19) 0.09616(13) 0.31906(11) 0.0426(4) Uani 1 1 d . . . .
H14A H 0.1873 0.0364 0.3161 0.064 Uiso 1 1 calc GR . . .
H14B H 0.0610 0.0831 0.3670 0.064 Uiso 1 1 calc GR . . .
H14C H 0.2005 0.1339 0.3325 0.064 Uiso 1 1 calc GR . . .
C15 C -0.01453(17) 0.24169(12) 0.23226(12) 0.0375(4) Uani 1 1 d . . . .
H15A H 0.0427 0.2819 0.2481 0.056 Uiso 1 1 calc GR . . .
H15B H -0.0917 0.2250 0.2786 0.056 Uiso 1 1 calc GR . . .
H15C H -0.0519 0.2760 0.1731 0.056 Uiso 1 1 calc GR . . .
C16 C 0.36400(15) 0.21308(9) 0.51402(9) 0.0244(3) Uani 1 1 d . . . .
C17 C 0.49585(15) 0.16050(10) 0.52841(9) 0.0241(3) Uani 1 1 d . . . .
C18 C 0.51612(17) 0.09353(10) 0.61356(10) 0.0284(3) Uani 1 1 d . . . .
H18 H 0.6047 0.0579 0.6243 0.034 Uiso 1 1 calc R . . .
C19 C 0.41203(18) 0.07707(10) 0.68308(10) 0.0311(3) Uani 1 1 d . . . .
C20 C 0.28408(17) 0.12929(11) 0.66655(10) 0.0311(3) Uani 1 1 d . . . .
H20 H 0.2120 0.1180 0.7139 0.037 Uiso 1 1 calc R . . .
C21 C 0.25562(16) 0.19814(10) 0.58326(10) 0.0270(3) Uani 1 1 d . . . .
C22 C 0.61397(17) 0.17401(11) 0.45286(10) 0.0306(3) Uani 1 1 d . . . .
C23 C 0.74840(19) 0.11067(14) 0.48562(13) 0.0463(4) Uani 1 1 d . . . .
H23A H 0.7782 0.1246 0.5371 0.069 Uiso 1 1 calc GR . . .
H23B H 0.8216 0.1229 0.4361 0.069 Uiso 1 1 calc GR . . .
H23C H 0.7311 0.0441 0.5045 0.069 Uiso 1 1 calc GR . . .
C24 C 0.57250(19) 0.14488(12) 0.37508(10) 0.0364(4) Uani 1 1 d . . . .
H24A H 0.5646 0.0768 0.3964 0.055 Uiso 1 1 calc GR . . .
H24B H 0.6437 0.1598 0.3245 0.055 Uiso 1 1 calc GR . . .
H24C H 0.4827 0.1794 0.3547 0.055 Uiso 1 1 calc GR . . .
C25 C 0.6504(2) 0.27697(12) 0.41981(13) 0.0429(4) Uani 1 1 d . . . .
H25A H 0.5662 0.3202 0.4010 0.064 Uiso 1 1 calc GR . . .
H25B H 0.7201 0.2859 0.3682 0.064 Uiso 1 1 calc GR . . .
H25C H 0.6882 0.2903 0.4692 0.064 Uiso 1 1 calc GR . . .
C26 C 0.4400(2) 0.00250(12) 0.77349(11) 0.0478(5) Uani 1 1 d . . . .
H26A H 0.5079 0.0226 0.8033 0.072 Uiso 1 1 calc GR . . .
H26B H 0.4775 -0.0574 0.7638 0.072 Uiso 1 1 calc GR . . .
H26C H 0.3530 -0.0061 0.8120 0.072 Uiso 1 1 calc GR . . .
C27 C 0.11210(17) 0.25579(13) 0.56982(12) 0.0381(4) Uani 1 1 d D . . .
C31 C 0.21880(17) 0.58548(10) 0.22313(10) 0.0286(3) Uani 1 1 d . . . .
C32 C 0.30397(17) 0.64661(11) 0.23944(11) 0.0323(3) Uani 1 1 d . . . .
C33 C 0.27688(19) 0.74321(11) 0.19376(12) 0.0388(4) Uani 1 1 d . . . .
H33 H 0.3340 0.7851 0.2029 0.047 Uiso 1 1 calc R . . .
C34 C 0.1710(2) 0.78062(11) 0.13603(12) 0.0417(4) Uani 1 1 d . . . .
C35 C 0.08584(19) 0.71937(11) 0.12439(11) 0.0371(4) Uani 1 1 d . . . .
H35 H 0.0112 0.7448 0.0859 0.044 Uiso 1 1 calc R . . .
C36 C 0.10574(17) 0.62211(10) 0.16712(10) 0.0302(3) Uani 1 1 d . . . .
C37 C 0.4185(2) 0.60891(13) 0.30659(12) 0.0419(4) Uani 1 1 d . . . .
C38 C 0.4918(3) 0.68880(17) 0.31622(18) 0.0708(7) Uani 1 1 d . . . .
H38A H 0.5386 0.7219 0.2577 0.106 Uiso 1 1 calc GR . . .
H38B H 0.5609 0.6620 0.3617 0.106 Uiso 1 1 calc GR . . .
H38C H 0.4228 0.7334 0.3354 0.106 Uiso 1 1 calc GR . . .
C40 C 0.5325(2) 0.54341(16) 0.27526(16) 0.0570(5) Uani 1 1 d . . . .
H40A H 0.4907 0.4916 0.2669 0.085 Uiso 1 1 calc GR . . .
H40B H 0.6011 0.5175 0.3212 0.085 Uiso 1 1 calc GR . . .
H40C H 0.5787 0.5793 0.2176 0.085 Uiso 1 1 calc GR . . .
C39 C 0.3538(2) 0.55682(17) 0.40097(13) 0.0600(6) Uani 1 1 d . . . .
H39A H 0.2873 0.6012 0.4224 0.090 Uiso 1 1 calc GR . . .
H39B H 0.4274 0.5306 0.4433 0.090 Uiso 1 1 calc GR . . .
H39C H 0.3052 0.5054 0.3975 0.090 Uiso 1 1 calc GR . . .
C41 C 0.1452(3) 0.88624(13) 0.08708(16) 0.0621(6) Uani 1 1 d . . . .
H41A H 0.1388 0.8975 0.0222 0.093 Uiso 1 1 calc GR . . .
H41B H 0.2223 0.9177 0.0952 0.093 Uiso 1 1 calc GR . . .
H41C H 0.0578 0.9116 0.1122 0.093 Uiso 1 1 calc GR . . .
C42 C 0.00834(17) 0.55708(11) 0.15213(11) 0.0331(3) Uani 1 1 d . . . .
C43 C -0.1137(2) 0.61311(14) 0.09474(14) 0.0488(5) Uani 1 1 d . . . .
H43A H -0.1671 0.6559 0.1246 0.073 Uiso 1 1 calc GR . . .
H43B H -0.1745 0.5690 0.0889 0.073 Uiso 1 1 calc GR . . .
H43C H -0.0770 0.6500 0.0343 0.073 Uiso 1 1 calc GR . . .
C44 C 0.08936(18) 0.49397(12) 0.10006(11) 0.0359(4) Uani 1 1 d . . . .
H44A H 0.1245 0.5337 0.0404 0.054 Uiso 1 1 calc GR . . .
H44B H 0.0274 0.4516 0.0922 0.054 Uiso 1 1 calc GR . . .
H44C H 0.1679 0.4564 0.1344 0.054 Uiso 1 1 calc GR . . .
C45 C -0.05847(19) 0.49710(13) 0.24300(12) 0.0420(4) Uani 1 1 d . . . .
H45A H 0.0148 0.4599 0.2825 0.063 Uiso 1 1 calc GR . . .
H45B H -0.1169 0.4544 0.2320 0.063 Uiso 1 1 calc GR . . .
H45C H -0.1160 0.5387 0.2725 0.063 Uiso 1 1 calc GR . . .
Y1A Y 0.33467(10) 0.35001(11) 0.29702(10) 0.02556(19) Uani 0.5 1 d . P A 1
C28A C 0.0160(9) 0.2237(10) 0.6588(7) 0.074(3) Uani 0.5 1 d D P B 1
H28A H 0.0132 0.1551 0.6777 0.110 Uiso 0.5 1 calc GR P B 1
H28B H -0.0784 0.2556 0.6478 0.110 Uiso 0.5 1 calc GR P B 1
H28C H 0.0527 0.2401 0.7068 0.110 Uiso 0.5 1 calc GR P B 1
C29A C 0.1152(10) 0.3604(6) 0.5507(6) 0.0446(17) Uani 0.5 1 d D P B 1
H29A H 0.1530 0.3707 0.6017 0.067 Uiso 0.5 1 calc GR P B 1
H29B H 0.0204 0.3924 0.5428 0.067 Uiso 0.5 1 calc GR P B 1
H29C H 0.1742 0.3859 0.4951 0.067 Uiso 0.5 1 calc GR P B 1
C30A C 0.0357(9) 0.2363(6) 0.4982(5) 0.068(2) Uani 0.5 1 d D P B 1
H30A H 0.0907 0.2540 0.4398 0.103 Uiso 0.5 1 calc GR P B 1
H30B H -0.0557 0.2736 0.4917 0.103 Uiso 0.5 1 calc GR P B 1
H30C H 0.0235 0.1689 0.5172 0.103 Uiso 0.5 1 calc GR P B 1
Y1B Y 0.29276(10) 0.34897(11) 0.30424(11) 0.0293(2) Uani 0.5 1 d . P A 2
C28B C -0.0036(11) 0.2092(11) 0.6373(7) 0.079(4) Uani 0.5 1 d D P B 2
H28D H -0.0116 0.1472 0.6321 0.119 Uiso 0.5 1 calc GR P B 2
H28E H -0.0921 0.2493 0.6240 0.119 Uiso 0.5 1 calc GR P B 2
H28F H 0.0186 0.2013 0.6991 0.119 Uiso 0.5 1 calc GR P B 2
C29B C 0.1310(13) 0.3520(6) 0.5777(7) 0.073(3) Uani 0.5 1 d D P B 2
H29D H 0.1519 0.3437 0.6399 0.110 Uiso 0.5 1 calc GR P B 2
H29E H 0.0451 0.3946 0.5629 0.110 Uiso 0.5 1 calc GR P B 2
H29F H 0.2081 0.3791 0.5354 0.110 Uiso 0.5 1 calc GR P B 2
C30B C 0.0629(7) 0.2745(6) 0.4729(4) 0.0581(18) Uani 0.5 1 d D P B 2
H30D H 0.0942 0.3339 0.4316 0.087 Uiso 0.5 1 calc GR P B 2
H30E H -0.0391 0.2788 0.4760 0.087 Uiso 0.5 1 calc GR P B 2
H30F H 0.1026 0.2224 0.4505 0.087 Uiso 0.5 1 calc GR P B 2

loop_
_atom_site_aniso_label
_atom_site_aniso_U_11
_atom_site_aniso_U_22
_atom_site_aniso_U_33
_atom_site_aniso_U_23
_atom_site_aniso_U_13
_atom_site_aniso_U_12
O1 0.0366(6) 0.0294(5) 0.0239(5) -0.0122(4) -0.0059(4) 0.0001(4)
O2 0.0387(6) 0.0307(5) 0.0194(5) -0.0050(4) -0.0029(4) 0.0019(5)
O3 0.0446(7) 0.0223(5) 0.0323(5) -0.0061(4) -0.0189(5) -0.0020(4)
C1 0.0304(8) 0.0194(6) 0.0204(6) -0.0059(5) -0.0064(6) 0.0042(5)
C2 0.0305(8) 0.0200(6) 0.0244(7) -0.0045(5) -0.0047(6) -0.0004(5)
C3 0.0416(9) 0.0277(7) 0.0275(7) -0.0099(6) 0.0072(7) -0.0047(6)
C4 0.0555(11) 0.0300(8) 0.0297(8) -0.0156(6) 0.0038(7) -0.0084(7)
C5 0.0389(9) 0.0237(7) 0.0320(8) -0.0115(6) -0.0028(7) -0.0058(6)
C6 0.0282(8) 0.0192(6) 0.0239(7) -0.0050(5) -0.0041(6) 0.0025(5)
C7 0.0341(9) 0.0260(7) 0.0284(7) -0.0026(6) -0.0067(6) -0.0037(6)
C8 0.0466(10) 0.0319(8) 0.0358(8) -0.0051(6) -0.0132(7) -0.0123(7)
C9 0.0340(10) 0.0443(10) 0.0488(11) -0.0047(8) -0.0061(8) -0.0020(8)
C10 0.0515(11) 0.0314(8) 0.0325(8) 0.0006(6) -0.0069(8) -0.0136(7)
C11 0.0874(16) 0.0579(12) 0.0469(11) -0.0366(10) 0.0174(11) -0.0286(11)
C12 0.0299(8) 0.0259(7) 0.0310(7) -0.0071(6) -0.0008(6) 0.0016(6)
C13 0.0376(10) 0.0344(9) 0.0524(11) -0.0118(8) 0.0026(8) -0.0079(7)
C14 0.0410(10) 0.0434(10) 0.0302(8) 0.0023(7) 0.0021(7) 0.0005(8)
C15 0.0302(9) 0.0356(9) 0.0458(10) -0.0156(7) -0.0002(7) 0.0040(7)
C16 0.0341(8) 0.0219(6) 0.0187(6) -0.0070(5) -0.0040(6) -0.0052(6)
C17 0.0302(8) 0.0243(7) 0.0195(6) -0.0089(5) 0.0003(6) -0.0060(6)
C18 0.0355(9) 0.0263(7) 0.0234(7) -0.0086(5) -0.0044(6) 0.0005(6)
C19 0.0493(10) 0.0234(7) 0.0197(6) -0.0068(5) -0.0003(6) -0.0029(6)
C20 0.0400(9) 0.0293(7) 0.0237(7) -0.0092(6) 0.0075(6) -0.0093(7)
C21 0.0301(8) 0.0272(7) 0.0259(7) -0.0106(6) -0.0003(6) -0.0065(6)
C22 0.0342(9) 0.0306(8) 0.0243(7) -0.0066(6) 0.0037(6) -0.0039(6)
C23 0.0339(10) 0.0570(12) 0.0402(10) -0.0103(8) 0.0044(8) 0.0018(8)
C24 0.0494(10) 0.0338(8) 0.0239(7) -0.0110(6) 0.0048(7) 0.0009(7)
C25 0.0444(11) 0.0399(9) 0.0429(10) -0.0115(8) 0.0104(8) -0.0149(8)
C26 0.0781(14) 0.0347(9) 0.0216(7) -0.0037(6) 0.0018(8) 0.0067(9)
C27 0.0310(9) 0.0447(9) 0.0375(9) -0.0129(7) 0.0011(7) -0.0042(7)
C31 0.0403(9) 0.0222(7) 0.0248(7) -0.0082(5) -0.0078(6) -0.0025(6)
C32 0.0418(9) 0.0292(7) 0.0305(8) -0.0139(6) -0.0058(7) -0.0056(7)
C33 0.0546(11) 0.0278(8) 0.0396(9) -0.0167(7) 0.0009(8) -0.0119(7)
C34 0.0627(12) 0.0228(7) 0.0371(9) -0.0085(6) -0.0008(8) -0.0012(7)
C35 0.0493(10) 0.0270(8) 0.0328(8) -0.0083(6) -0.0092(7) 0.0048(7)
C36 0.0395(9) 0.0248(7) 0.0275(7) -0.0098(6) -0.0083(6) 0.0010(6)
C37 0.0494(11) 0.0417(9) 0.0427(9) -0.0176(8) -0.0166(8) -0.0112(8)
C38 0.0816(17) 0.0648(14) 0.0827(17) -0.0302(13) -0.0342(14) -0.0253(12)
C40 0.0470(12) 0.0601(13) 0.0714(14) -0.0269(11) -0.0258(10) 0.0004(10)
C39 0.0734(15) 0.0723(14) 0.0393(10) -0.0146(10) -0.0268(10) -0.0151(12)
C41 0.0966(18) 0.0243(9) 0.0608(13) -0.0088(9) -0.0062(12) -0.0027(10)
C42 0.0357(9) 0.0300(8) 0.0356(8) -0.0120(6) -0.0146(7) 0.0029(6)
C43 0.0460(11) 0.0448(10) 0.0575(12) -0.0173(9) -0.0261(9) 0.0082(8)
C44 0.0443(10) 0.0356(8) 0.0326(8) -0.0147(7) -0.0166(7) -0.0003(7)
C45 0.0431(10) 0.0407(9) 0.0443(10) -0.0145(8) -0.0062(8) -0.0070(8)
Y1A 0.0344(5) 0.0239(2) 0.0180(2) -0.00570(16) -0.0058(4) -0.0015(4)
C28A 0.025(4) 0.076(5) 0.090(7) -0.002(4) 0.022(4) 0.009(3)
C29A 0.033(4) 0.043(3) 0.053(3) -0.014(2) 0.002(3) 0.005(2)
C30A 0.036(3) 0.096(6) 0.084(5) -0.038(4) -0.007(3) -0.017(3)
Y1B 0.0459(6) 0.0210(2) 0.0218(3) -0.0078(2) -0.0111(4) 0.0026(4)
C28B 0.037(4) 0.110(8) 0.062(4) 0.014(4) -0.004(3) -0.018(4)
C29B 0.051(4) 0.062(4) 0.124(9) -0.058(5) -0.037(5) 0.029(3)
C30B 0.026(3) 0.099(6) 0.051(3) -0.028(3) -0.014(3) 0.009(3)

loop_
_atom_type_symbol
_atom_type_description
_atom_type_scat_dispersion_real
_atom_type_scat_dispersion_imag
_atom_type_scat_source
C C 0.0033 0.0016 'International Tables Vol C Tables 4.2.6.8 and 6.1.1.4'
H H 0.0000 0.0000 'International Tables Vol C Tables 4.2.6.8 and 6.1.1.4'
O O 0.0106 0.0060 'International Tables Vol C Tables 4.2.6.8 and 6.1.1.4'
Y Y -2.7962 3.5667 'International Tables Vol C Tables 4.2.6.8 and 6.1.1.4'

loop_
_geom_angle_atom_site_label_1
_geom_angle_atom_site_label_2
_geom_angle_atom_site_label_3
_geom_angle
C1 O1 Y1A 159.09(10)
C1 O1 Y1B 168.15(10)
C16 O2 Y1A 164.48(10)
C16 O2 Y1B 165.25(10)
C31 O3 Y1A 165.82(11)
C31 O3 Y1B 174.01(11)
O1 C1 C2 120.36(13)
O1 C1 C6 119.04(13)
C2 C1 C6 120.60(12)
C1 C2 C7 127.30(13)
C3 C2 C1 117.66(13)
C3 C2 C7 115.03(13)
C2 C3 H3 118.4
C4 C3 C2 123.14(15)
C4 C3 H3 118.4
C3 C4 C5 117.91(14)
C3 C4 C11 120.88(16)
C5 C4 C11 121.21(15)
C4 C5 H5 118.7
C4 C5 C6 122.70(14)
C6 C5 H5 118.7
C1 C6 C12 121.70(12)
C5 C6 C1 117.97(13)
C5 C6 C12 120.33(13)
C8 C7 C2 117.29(13)
C8 C7 C9 106.31(14)
C8 C7 C10 106.58(13)
C9 C7 C2 109.28(13)
C9 C7 C10 108.57(14)
C10 C7 C2 108.52(12)
C7 C8 H8A 109.5
C7 C8 H8B 109.5
C7 C8 H8C 109.5
H8A C8 H8B 109.5
H8A C8 H8C 109.5
H8B C8 H8C 109.5
C7 C9 H9A 109.5
C7 C9 H9B 109.5
C7 C9 H9C 109.5
H9A C9 H9B 109.5
H9A C9 H9C 109.5
H9B C9 H9C 109.5
C7 C10 H10A 109.5
C7 C10 H10B 109.5
C7 C10 H10C 109.5
H10A C10 H10B 109.5
H10A C10 H10C 109.5
H10B C10 H10C 109.5
C4 C11 H11A 109.5
C4 C11 H11B 109.5
C4 C11 H11C 109.5
H11A C11 H11B 109.5
H11A C11 H11C 109.5
H11B C11 H11C 109.5
C6 C12 C13 112.29(13)
C6 C12 C15 110.80(12)
C14 C12 C6 109.70(12)
C14 C12 C13 106.59(14)
C14 C12 C15 110.75(14)
C15 C12 C13 106.61(13)
C12 C13 H13A 109.5
C12 C13 H13B 109.5
C12 C13 H13C 109.5
H13A C13 H13B 109.5
H13A C13 H13C 109.5
H13B C13 H13C 109.5
C12 C14 H14A 109.5
C12 C14 H14B 109.5
C12 C14 H14C 109.5
H14A C14 H14B 109.5
H14A C14 H14C 109.5
H14B C14 H14C 109.5
C12 C15 H15A 109.5
C12 C15 H15B 109.5
C12 C15 H15C 109.5
H15A C15 H15B 109.5
H15A C15 H15C 109.5
H15B C15 H15C 109.5
O2 C16 C17 119.25(12)
O2 C16 C21 119.61(13)
C21 C16 C17 121.14(13)
C16 C17 C22 121.81(12)
C18 C17 C16 117.95(13)
C18 C17 C22 120.23(13)
C17 C18 H18 118.8
C19 C18 C17 122.43(14)
C19 C18 H18 118.8
C18 C19 C26 119.86(15)
C20 C19 C18 118.14(13)
C20 C19 C26 122.00(15)
C19 C20 H20 118.5
C19 C20 C21 122.95(14)
C21 C20 H20 118.5
C16 C21 C27 122.10(13)
C20 C21 C16 117.40(14)
C20 C21 C27 120.49(14)
C17 C22 C25 110.44(13)
C23 C22 C17 112.12(13)
C23 C22 C25 106.69(15)
C24 C22 C17 109.82(13)
C24 C22 C23 105.80(14)
C24 C22 C25 111.87(13)
C22 C23 H23A 109.5
C22 C23 H23B 109.5
C22 C23 H23C 109.5
H23A C23 H23B 109.5
H23A C23 H23C 109.5
H23B C23 H23C 109.5
C22 C24 H24A 109.5
C22 C24 H24B 109.5
C22 C24 H24C 109.5
H24A C24 H24B 109.5
H24A C24 H24C 109.5
H24B C24 H24C 109.5
C22 C25 H25A 109.5
C22 C25 H25B 109.5
C22 C25 H25C 109.5
H25A C25 H25B 109.5
H25A C25 H25C 109.5
H25B C25 H25C 109.5
C19 C26 H26A 109.5
C19 C26 H26B 109.5
C19 C26 H26C 109.5
H26A C26 H26B 109.5
H26A C26 H26C 109.5
H26B C26 H26C 109.5
C21 C27 C28A 109.9(4)
C21 C27 C30A 111.6(4)
C21 C27 C30B 112.1(3)
C29A C27 C21 114.1(4)
C29A C27 C28A 104.7(6)
C29A C27 C30A 111.6(5)
C30A C27 C28A 104.4(6)
C28B C27 C21 114.0(6)
C28B C27 C29B 111.2(8)
C28B C27 C30B 106.4(5)
C29B C27 C21 105.7(4)
C29B C27 C30B 107.3(5)
O3 C31 C32 119.31(13)
O3 C31 C36 119.74(12)
C36 C31 C32 120.94(13)
C31 C32 C37 121.68(14)
C33 C32 C31 117.26(14)
C33 C32 C37 121.04(14)
C32 C33 H33 118.5
C34 C33 C32 123.04(15)
C34 C33 H33 118.5
C33 C34 C35 118.32(15)
C33 C34 C41 121.52(17)
C35 C34 C41 120.15(18)
C34 C35 H35 118.8
C34 C35 C36 122.37(16)
C36 C35 H35 118.8
C31 C36 C42 121.61(13)
C35 C36 C31 117.95(14)
C35 C36 C42 120.43(14)
C32 C37 C38 112.14(16)
C40 C37 C32 111.35(14)
C40 C37 C38 106.23(17)
C40 C37 C39 110.50(17)
C39 C37 C32 109.45(15)
C39 C37 C38 107.05(16)
C37 C38 H38A 109.5
C37 C38 H38B 109.5
C37 C38 H38C 109.5
H38A C38 H38B 109.5
H38A C38 H38C 109.5
H38B C38 H38C 109.5
C37 C40 H40A 109.5
C37 C40 H40B 109.5
C37 C40 H40C 109.5
H40A C40 H40B 109.5
H40A C40 H40C 109.5
H40B C40 H40C 109.5
C37 C39 H39A 109.5
C37 C39 H39B 109.5
C37 C39 H39C 109.5
H39A C39 H39B 109.5
H39A C39 H39C 109.5
H39B C39 H39C 109.5
C34 C41 H41A 109.5
C34 C41 H41B 109.5
C34 C41 H41C 109.5
H41A C41 H41B 109.5
H41A C41 H41C 109.5
H41B C41 H41C 109.5
C36 C42 C43 112.40(13)
C44 C42 C36 109.90(14)
C44 C42 C43 106.54(13)
C45 C42 C36 110.90(13)
C45 C42 C43 105.97(15)
C45 C42 C44 111.00(14)
C42 C43 H43A 109.5
C42 C43 H43B 109.5
C42 C43 H43C 109.5
H43A C43 H43B 109.5
H43A C43 H43C 109.5
H43B C43 H43C 109.5
C42 C44 H44A 109.5
C42 C44 H44B 109.5
C42 C44 H44C 109.5
H44A C44 H44B 109.5
H44A C44 H44C 109.5
H44B C44 H44C 109.5
C42 C45 H45A 109.5
C42 C45 H45B 109.5
C42 C45 H45C 109.5
H45A C45 H45B 109.5
H45A C45 H45C 109.5
H45B C45 H45C 109.5
O1 Y1A O3 117.22(8)
O2 Y1A O1 114.25(8)
O2 Y1A O3 116.24(8)
C27 C28A H28A 109.5
C27 C28A H28B 109.5
C27 C28A H28C 109.5
H28A C28A H28B 109.5
H28A C28A H28C 109.5
H28B C28A H28C 109.5
C27 C29A H29A 109.5
C27 C29A H29B 109.5
C27 C29A H29C 109.5
H29A C29A H29B 109.5
H29A C29A H29C 109.5
H29B C29A H29C 109.5
C27 C30A H30A 109.5
C27 C30A H30B 109.5
C27 C30A H30C 109.5
H30A C30A H30B 109.5
H30A C30A H30C 109.5
H30B C30A H30C 109.5
O2 Y1B O1 116.91(9)
O2 Y1B O3 120.96(9)
O3 Y1B O1 122.11(9)
C27 C28B H28D 109.5
C27 C28B H28E 109.5
C27 C28B H28F 109.5
H28D C28B H28E 109.5
H28D C28B H28F 109.5
H28E C28B H28F 109.5
C27 C29B H29D 109.5
C27 C29B H29E 109.5
C27 C29B H29F 109.5
H29D C29B H29E 109.5
H29D C29B H29F 109.5
H29E C29B H29F 109.5
C27 C30B H30D 109.5
C27 C30B H30E 109.5
C27 C30B H30F 109.5
H30D C30B H30E 109.5
H30D C30B H30F 109.5
H30E C30B H30F 109.5

loop_
_geom_bond_atom_site_label_1
_geom_bond_atom_site_label_2
_geom_bond_distance
O1 C1 1.3523(16)
O1 Y1A 2.0613(18)
O1 Y1B 2.0305(18)
O2 C16 1.3548(16)
O2 Y1A 2.0321(19)
O2 Y1B 2.0035(18)
O3 C31 1.3546(17)
O3 Y1A 2.0880(19)
O3 Y1B 2.0172(18)
C1 C2 1.406(2)
C1 C6 1.424(2)
C2 C3 1.400(2)
C2 C7 1.552(2)
C3 H3 0.9500
C3 C4 1.378(2)
C4 C5 1.384(2)
C4 C11 1.510(2)
C5 H5 0.9500
C5 C6 1.3900(19)
C6 C12 1.536(2)
C7 C8 1.534(2)
C7 C9 1.536(2)
C7 C10 1.542(2)
C8 H8A 0.9800
C8 H8B 0.9800
C8 H8C 0.9800
C9 H9A 0.9800
C9 H9B 0.9800
C9 H9C 0.9800
C10 H10A 0.9800
C10 H10B 0.9800
C10 H10C 0.9800
C11 H11A 0.9800
C11 H11B 0.9800
C11 H11C 0.9800
C12 C13 1.540(2)
C12 C14 1.536(2)
C12 C15 1.536(2)
C13 H13A 0.9800
C13 H13B 0.9800
C13 H13C 0.9800
C14 H14A 0.9800
C14 H14B 0.9800
C14 H14C 0.9800
C15 H15A 0.9800
C15 H15B 0.9800
C15 H15C 0.9800
C16 C17 1.410(2)
C16 C21 1.409(2)
C17 C18 1.3940(19)
C17 C22 1.537(2)
C18 H18 0.9500
C18 C19 1.384(2)
C19 C20 1.378(2)
C19 C26 1.511(2)
C20 H20 0.9500
C20 C21 1.398(2)
C21 C27 1.535(2)
C22 C23 1.537(2)
C22 C24 1.534(2)
C22 C25 1.543(2)
C23 H23A 0.9800
C23 H23B 0.9800
C23 H23C 0.9800
C24 H24A 0.9800
C24 H24B 0.9800
C24 H24C 0.9800
C25 H25A 0.9800
C25 H25B 0.9800
C25 H25C 0.9800
C26 H26A 0.9800
C26 H26B 0.9800
C26 H26C 0.9800
C27 C28A 1.561(9)
C27 C29A 1.509(8)
C27 C30A 1.536(7)
C27 C28B 1.527(10)
C27 C29B 1.534(9)
C27 C30B 1.565(6)
C31 C32 1.418(2)
C31 C36 1.416(2)
C32 C33 1.395(2)
C32 C37 1.534(2)
C33 H33 0.9500
C33 C34 1.378(3)
C34 C35 1.388(2)
C34 C41 1.519(2)
C35 H35 0.9500
C35 C36 1.391(2)
C36 C42 1.539(2)
C37 C38 1.537(2)
C37 C40 1.532(3)
C37 C39 1.534(3)
C38 H38A 0.9800
C38 H38B 0.9800
C38 H38C 0.9800
C40 H40A 0.9800
C40 H40B 0.9800
C40 H40C 0.9800
C39 H39A 0.9800
C39 H39B 0.9800
C39 H39C 0.9800
C41 H41A 0.9800
C41 H41B 0.9800
C41 H41C 0.9800
C42 C43 1.543(2)
C42 C44 1.537(2)
C42 C45 1.537(2)
C43 H43A 0.9800
C43 H43B 0.9800
C43 H43C 0.9800
C44 H44A 0.9800
C44 H44B 0.9800
C44 H44C 0.9800
C45 H45A 0.9800
C45 H45B 0.9800
C45 H45C 0.9800
C28A H28A 0.9800
C28A H28B 0.9800
C28A H28C 0.9800
C29A H29A 0.9800
C29A H29B 0.9800
C29A H29C 0.9800
C30A H30A 0.9800
C30A H30B 0.9800
C30A H30C 0.9800
C28B H28D 0.9800
C28B H28E 0.9800
C28B H28F 0.9800
C29B H29D 0.9800
C29B H29E 0.9800
C29B H29F 0.9800
C30B H30D 0.9800
C30B H30E 0.9800
C30B H30F 0.9800
